data_4518441
loop_
_publ_author_name
'Gupta, Saswata'
'Sabbasani, Venkata R.'
'Su, Siyuan'
'Wink, Donald J.'
'Lee, Daesung'

_publ_section_title
;
 Alkene-Chelated Ruthenium Alkylidenes: A Missing Link to New Catalysts
;
_journal_issue 4
_journal_name_full 'ACS Catalysis'
_journal_page_first 1977
_journal_page_last 1987
_journal_paper_doi 10.1021/acscatal.0c04972
_journal_volume 11
_journal_year 2021
_chemical_formula_sum 'C75 H78 Cl10 N6 O4 Ru2'
_chemical_formula_weight 1684.07
_space_group_IT_number 14
_space_group_name_Hall '-P 2yn'
_space_group_name_H-M_alt 'P 1 21/n 1'
_symmetry_cell_setting monoclinic
_symmetry_space_group_name_Hall '-P 2yn'
_atom_sites_solution_hydrogens geom
_atom_sites_solution_primary direct
_atom_sites_solution_secondary difmap
_audit_creation_method SHELXL-97
_cell_angle_alpha 90.00
_cell_angle_beta 92.134(2)
_cell_angle_gamma 90.00
_cell_formula_units_Z 4
_cell_length_a 19.5436(12)
_cell_length_b 16.2686(10)
_cell_length_c 25.2292(14)
_cell_measurement_reflns_used 9891
_cell_measurement_temperature 296(2)
_cell_measurement_theta_max 24.4767
_cell_measurement_theta_min 2.2561
_cell_volume 8016.0(8)
_computing_structure_refinement 'SHELXL-97 (Sheldrick, 2008)'
_computing_structure_solution 'SHELXS-97 (Sheldrick, 2008)'
_diffrn_ambient_temperature 296(2)
_diffrn_measured_fraction_theta_full 0.989
_diffrn_measured_fraction_theta_max 0.989
_diffrn_measurement_device_type CCD
_diffrn_radiation_monochromator graphite
_diffrn_radiation_source 'fine-focus sealed tube'
_diffrn_radiation_type MoK\a
_diffrn_radiation_wavelength 0.71073
_diffrn_reflns_av_R_equivalents 0.0842
_diffrn_reflns_av_sigmaI/netI 0.0985
_diffrn_reflns_limit_h_max 22
_diffrn_reflns_limit_h_min -18
_diffrn_reflns_limit_k_max 18
_diffrn_reflns_limit_k_min -18
_diffrn_reflns_limit_l_max 28
_diffrn_reflns_limit_l_min -28
_diffrn_reflns_number 60908
_diffrn_reflns_theta_full 24.27
_diffrn_reflns_theta_max 24.27
_diffrn_reflns_theta_min 1.80
_exptl_absorpt_coefficient_mu 0.759
_exptl_absorpt_correction_T_max 0.9502
_exptl_absorpt_correction_T_min 0.6859
_exptl_absorpt_correction_type multi-scan
_exptl_absorpt_process_details SADABS
_exptl_crystal_density_diffrn 1.395
_exptl_crystal_density_method 'not measured'
_exptl_crystal_description plate
_exptl_crystal_F_000 3440
_exptl_crystal_size_max 0.54
_exptl_crystal_size_mid 0.33
_exptl_crystal_size_min 0.07
_refine_diff_density_max 1.928
_refine_diff_density_min -1.204
_refine_diff_density_rms 0.136
_refine_ls_extinction_method none
_refine_ls_goodness_of_fit_ref 1.879
_refine_ls_hydrogen_treatment mixed
_refine_ls_matrix_type full
_refine_ls_number_parameters 874
_refine_ls_number_reflns 12846
_refine_ls_number_restraints 0
_refine_ls_restrained_S_all 1.879
_refine_ls_R_factor_all 0.1990
_refine_ls_R_factor_gt 0.1476
_refine_ls_shift/su_max 0.006
_refine_ls_shift/su_mean 0.001
_refine_ls_structure_factor_coef Fsqd
_refine_ls_weighting_details 'calc w=1/[\s^2^(Fo^2^)+(0.1000P)^2^+1.0000P] where P=(Fo^2^+2Fc^2^)/3'
_refine_ls_weighting_scheme calc
_refine_ls_wR_factor_gt 0.3100
_refine_ls_wR_factor_ref 0.3245
_reflns_number_gt 8422
_reflns_number_total 12846
_reflns_threshold_expression >2sigma(I)
_cod_data_source_file cs0c04972_si_014.cif
_cod_data_source_block Compound13p'
_cod_depositor_comments 'Adding full bibliography for 4518430--4518444.cif.'
_cod_original_sg_symbol_Hall 'P -2yn'
_cod_database_code 4518441
_publ_contact_phone 312-413-7383
_publ_contact_fax 312-996-0431
_publ_contact_email dwink@uic.edu

loop_
_symmetry_equiv_pos_as_xyz
'x, y, z'
'-x+1/2, y+1/2, -z+1/2'
'-x, -y, -z'
'x-1/2, -y-1/2, z-1/2'

loop_
_atom_site_label
_atom_site_type_symbol
_atom_site_fract_x
_atom_site_fract_y
_atom_site_fract_z
_atom_site_U_iso_or_equiv
_atom_site_adp_type
_atom_site_occupancy
_atom_site_symmetry_multiplicity
_atom_site_calc_flag
_atom_site_refinement_flags
_atom_site_disorder_assembly
_atom_site_disorder_group
Ru1 Ru 0.66771(5) 0.71406(6) 0.16468(4) 0.0343(3) Uani 1 1 d . . .
Cl1 Cl 0.78180(16) 0.7601(2) 0.17557(14) 0.0558(9) Uani 1 1 d . . .
Cl2 Cl 0.7058(2) 0.5916(2) 0.12429(16) 0.0760(12) Uani 1 1 d . . .
C1 C 0.7674(6) 0.6088(7) 0.2624(5) 0.040(3) Uani 1 1 d . . .
H1A H 0.7476 0.5542 0.2620 0.048 Uiso 1 1 calc R . .
H1B H 0.7889 0.6183 0.2289 0.048 Uiso 1 1 calc R . .
O2 O 0.8156(4) 0.6169(5) 0.3049(4) 0.051(2) Uani 1 1 d . . .
C3 C 0.7960(6) 0.6823(9) 0.3383(5) 0.059(4) Uani 1 1 d . . .
H3C H 0.8300 0.7257 0.3389 0.071 Uiso 1 1 calc R . .
H3D H 0.7903 0.6631 0.3742 0.071 Uiso 1 1 calc R . .
C4 C 0.7285(6) 0.7126(8) 0.3140(5) 0.046(3) Uani 1 1 d . . .
H4 H 0.7019 0.7542 0.3280 0.055 Uiso 1 1 calc R . .
C5 C 0.7133(5) 0.6725(6) 0.2713(4) 0.028(3) Uani 1 1 d . . .
C6 C 0.6547(5) 0.6801(6) 0.2333(4) 0.028(3) Uani 1 1 d . . .
C7 C 0.5932(5) 0.6421(6) 0.2518(4) 0.028(3) Uani 1 1 d . . .
N8 N 0.5319(4) 0.6237(5) 0.2209(4) 0.028(2) Uani 1 1 d . . .
C9 C 0.5241(7) 0.6388(7) 0.1692(5) 0.044(3) Uani 1 1 d . . .
O9 O 0.5696(4) 0.6729(5) 0.1442(3) 0.040(2) Uani 1 1 d . . .
C10 C 0.4612(6) 0.6106(9) 0.1372(5) 0.054(4) Uani 1 1 d . . .
C11 C 0.4845(6) 0.5864(7) 0.2556(5) 0.034(3) Uani 1 1 d . . .
C12 C 0.4170(6) 0.5583(8) 0.2474(5) 0.053(4) Uani 1 1 d . . .
H69 H 0.3946 0.5637 0.2144 0.064 Uiso 1 1 calc R . .
C13 C 0.3855(7) 0.5232(8) 0.2882(6) 0.060(4) Uani 1 1 d . . .
H70 H 0.3414 0.5025 0.2826 0.072 Uiso 1 1 calc R . .
C14 C 0.4166(7) 0.5170(9) 0.3380(6) 0.063(4) Uani 1 1 d . . .
H71 H 0.3935 0.4930 0.3655 0.076 Uiso 1 1 calc R . .
C15 C 0.4816(7) 0.5464(8) 0.3468(5) 0.053(4) Uani 1 1 d . . .
H72 H 0.5028 0.5435 0.3803 0.064 Uiso 1 1 calc R . .
C16 C 0.5156(6) 0.5807(7) 0.3043(4) 0.033(3) Uani 1 1 d . . .
C17 C 0.5826(5) 0.6149(6) 0.3022(4) 0.030(3) Uani 1 1 d . . .
H66 H 0.6143 0.6181 0.3305 0.036 Uiso 1 1 calc R . .
C20 C 0.6297(5) 0.8301(7) 0.1638(4) 0.035(3) Uani 1 1 d . . .
N21 N 0.6466(5) 0.8801(6) 0.1217(4) 0.050(3) Uani 1 1 d . . .
C22 C 0.6019(8) 0.9526(9) 0.1182(6) 0.076(5) Uani 1 1 d . . .
H43A H 0.5683 0.9474 0.0891 0.091 Uiso 1 1 calc R . .
H43B H 0.6282 1.0024 0.1135 0.091 Uiso 1 1 calc R . .
C23 C 0.5675(7) 0.9526(7) 0.1714(6) 0.062(4) Uani 1 1 d . . .
H23A H 0.5867 0.9947 0.1948 0.074 Uiso 1 1 calc R . .
H23B H 0.5185 0.9608 0.1669 0.074 Uiso 1 1 calc R . .
N25 N 0.5841(5) 0.8681(6) 0.1917(4) 0.042(3) Uani 1 1 d . . .
C31 C 0.6971(7) 0.8688(8) 0.0825(5) 0.046(3) Uani 1 1 d . . .
C32 C 0.6820(9) 0.8203(10) 0.0397(6) 0.080(5) Uani 1 1 d . . .
C33 C 0.7333(11) 0.8172(12) 0.0002(6) 0.103(6) Uani 1 1 d . . .
H58 H 0.7256 0.7841 -0.0295 0.123 Uiso 1 1 calc R . .
C34 C 0.7925(11) 0.8606(11) 0.0047(7) 0.097(6) Uani 1 1 d . . .
C35 C 0.8035(8) 0.9062(8) 0.0488(5) 0.067(4) Uani 1 1 d . . .
H60 H 0.8441 0.9357 0.0524 0.080 Uiso 1 1 calc R . .
C36 C 0.7574(7) 0.9114(8) 0.0890(5) 0.050(3) Uani 1 1 d . . .
C37 C 0.6149(10) 0.7722(13) 0.0315(7) 0.128(8) Uani 1 1 d . . .
H57A H 0.5891 0.7755 0.0631 0.192 Uiso 1 1 calc R . .
H57B H 0.6249 0.7158 0.0241 0.192 Uiso 1 1 calc R . .
H57C H 0.5886 0.7954 0.0023 0.192 Uiso 1 1 calc R . .
C38 C 0.8426(13) 0.8552(14) -0.0388(9) 0.179(13) Uani 1 1 d . . .
H30G H 0.8325 0.8970 -0.0647 0.269 Uiso 1 1 calc R . .
H30H H 0.8393 0.8021 -0.0552 0.269 Uiso 1 1 calc R . .
H30I H 0.8882 0.8631 -0.0241 0.269 Uiso 1 1 calc R . .
C39 C 0.7744(7) 0.9623(7) 0.1358(5) 0.059(4) Uani 1 1 d . . .
H62A H 0.7459 0.9468 0.1643 0.089 Uiso 1 1 calc R . .
H62B H 0.7667 1.0192 0.1272 0.089 Uiso 1 1 calc R . .
H62C H 0.8216 0.9543 0.1464 0.089 Uiso 1 1 calc R . .
C41 C 0.5624(6) 0.8465(6) 0.2435(4) 0.033(3) Uani 1 1 d . . .
C42 C 0.6051(6) 0.8638(7) 0.2863(5) 0.040(3) Uani 1 1 d . . .
C43 C 0.5805(6) 0.8418(7) 0.3360(5) 0.045(3) Uani 1 1 d . . .
H49 H 0.6078 0.8536 0.3660 0.055 Uiso 1 1 calc R . .
C44 C 0.5184(7) 0.8038(8) 0.3429(5) 0.045(3) Uani 1 1 d . . .
C45 C 0.4772(6) 0.7924(7) 0.2989(5) 0.044(3) Uani 1 1 d . . .
H52 H 0.4342 0.7689 0.3027 0.053 Uiso 1 1 calc R . .
C46 C 0.4973(6) 0.8151(7) 0.2473(5) 0.038(3) Uani 1 1 d . . .
C47 C 0.6730(6) 0.9061(8) 0.2806(6) 0.060(4) Uani 1 1 d . . .
C48 C 0.4954(8) 0.7798(10) 0.3963(5) 0.078(5) Uani 1 1 d . . .
H49A H 0.4544 0.8092 0.4040 0.117 Uiso 1 1 calc R . .
H48A H 0.5306 0.7928 0.4226 0.117 Uiso 1 1 calc R . .
H51C H 0.4864 0.7218 0.3969 0.117 Uiso 1 1 calc R . .
C49 C 0.4471(6) 0.8081(9) 0.2018(5) 0.056(4) Uani 1 1 d . . .
H102 H 0.4711 0.7996 0.1697 0.083 Uiso 1 1 calc R . .
H100 H 0.4206 0.8577 0.1989 0.083 Uiso 1 1 calc R . .
H54C H 0.4172 0.7623 0.2075 0.083 Uiso 1 1 calc R . .
Ru51 Ru 0.33088(5) 0.22942(5) 0.32867(3) 0.0309(3) Uani 1 1 d . . .
Cl51 Cl 0.28571(18) 0.3486(2) 0.36923(13) 0.0588(10) Uani 1 1 d . . .
C51 C 0.2346(6) 0.3415(7) 0.2321(5) 0.044(3) Uani 1 1 d . . .
H51A H 0.2116 0.3292 0.2646 0.053 Uiso 1 1 calc R . .
H50A H 0.2546 0.3960 0.2353 0.053 Uiso 1 1 calc R . .
Cl52 Cl 0.21940(15) 0.1778(2) 0.31184(13) 0.0532(9) Uani 1 1 d . . .
O52 O 0.1881(4) 0.3383(5) 0.1886(4) 0.056(2) Uani 1 1 d . . .
C53 C 0.2073(7) 0.2740(9) 0.1548(5) 0.059(4) Uani 1 1 d . . .
H53A H 0.2143 0.2945 0.1193 0.070 Uiso 1 1 calc R . .
H53B H 0.1724 0.2316 0.1529 0.070 Uiso 1 1 calc R . .
C54 C 0.2728(6) 0.2411(8) 0.1791(5) 0.047(3) Uani 1 1 d . . .
H54 H 0.2982 0.1990 0.1646 0.056 Uiso 1 1 calc R . .
C55 C 0.2894(5) 0.2788(7) 0.2229(4) 0.034(3) Uani 1 1 d . . .
C56 C 0.3469(5) 0.2670(6) 0.2617(4) 0.030(3) Uani 1 1 d . . .
C57 C 0.4093(6) 0.3048(6) 0.2443(4) 0.033(3) Uani 1 1 d . . .
N58 N 0.4694(4) 0.3192(5) 0.2768(4) 0.032(2) Uani 1 1 d . . .
C59 C 0.4738(6) 0.3060(7) 0.3299(5) 0.039(3) Uani 1 1 d . . .
O59 O 0.4253(4) 0.2735(4) 0.3534(3) 0.0354(19) Uani 1 1 d . . .
C60 C 0.5351(6) 0.3284(8) 0.3633(5) 0.058(4) Uani 1 1 d . . .
H34A H 0.5482 0.3840 0.3558 0.087 Uiso 1 1 calc R . .
H34B H 0.5722 0.2920 0.3557 0.087 Uiso 1 1 calc R . .
H34C H 0.5247 0.3237 0.4001 0.087 Uiso 1 1 calc R . .
C61 C 0.5190(6) 0.3568(7) 0.2441(6) 0.046(3) Uani 1 1 d . . .
C62 C 0.5864(7) 0.3815(8) 0.2560(6) 0.061(4) Uani 1 1 d . . .
H31 H 0.6058 0.3738 0.2899 0.073 Uiso 1 1 calc R . .
C63 C 0.6218(8) 0.4157(11) 0.2184(8) 0.080(5) Uani 1 1 d . . .
H30 H 0.6664 0.4330 0.2263 0.096 Uiso 1 1 calc R . .
C64 C 0.5937(9) 0.4270(9) 0.1662(9) 0.090(6) Uani 1 1 d . . .
H29 H 0.6195 0.4514 0.1403 0.108 Uiso 1 1 calc R . .
C65 C 0.5278(9) 0.4015(8) 0.1544(6) 0.073(5) Uani 1 1 d . . .
H28 H 0.5087 0.4082 0.1203 0.088 Uiso 1 1 calc R . .
C66 C 0.4896(6) 0.3651(7) 0.1942(6) 0.045(3) Uani 1 1 d . . .
C67 C 0.4210(6) 0.3334(7) 0.1949(5) 0.044(3) Uani 1 1 d . . .
H32 H 0.3897 0.3325 0.1663 0.052 Uiso 1 1 calc R . .
C70 C 0.3670(6) 0.1148(6) 0.3273(4) 0.029(3) Uani 1 1 d . . .
N71 N 0.4114(5) 0.0741(5) 0.2952(3) 0.035(2) Uani 1 1 d . . .
C72 C 0.4290(7) -0.0103(7) 0.3142(5) 0.053(4) Uani 1 1 d . . .
H4A H 0.4781 -0.0191 0.3154 0.063 Uiso 1 1 calc R . .
H4B H 0.4072 -0.0519 0.2918 0.063 Uiso 1 1 calc R . .
C73 C 0.4007(6) -0.0108(7) 0.3694(4) 0.040(3) Uani 1 1 d . . .
H3A H 0.3722 -0.0587 0.3747 0.048 Uiso 1 1 calc R . .
H3B H 0.4372 -0.0096 0.3965 0.048 Uiso 1 1 calc R . .
N74 N 0.3600(5) 0.0655(6) 0.3696(3) 0.038(2) Uani 1 1 d . . .
C81 C 0.4309(6) 0.0969(7) 0.2431(5) 0.036(3) Uani 1 1 d . . .
C82 C 0.3890(6) 0.0818(7) 0.2006(5) 0.036(3) Uani 1 1 d . . .
C83 C 0.4115(8) 0.1011(9) 0.1516(6) 0.067(4) Uani 1 1 d . . .
H8 H 0.3835 0.0901 0.1219 0.080 Uiso 1 1 calc R . .
C84 C 0.4778(8) 0.1381(9) 0.1448(6) 0.062(4) Uani 1 1 d . . .
C85 C 0.5170(7) 0.1511(8) 0.1888(6) 0.050(3) Uani 1 1 d . . .
H10 H 0.5594 0.1761 0.1853 0.060 Uiso 1 1 calc R . .
C86 C 0.4978(6) 0.1293(7) 0.2386(5) 0.041(3) Uani 1 1 d . . .
C87 C 0.3207(7) 0.0434(8) 0.2074(5) 0.063(4) Uani 1 1 d . . .
H87A H 0.3261 -0.0065 0.2274 0.095 Uiso 1 1 calc R . .
H87B H 0.2999 0.0314 0.1732 0.095 Uiso 1 1 calc R . .
H87C H 0.2920 0.0807 0.2260 0.095 Uiso 1 1 calc R . .
C88 C 0.4994(9) 0.1605(11) 0.0895(6) 0.109(7) Uani 1 1 d . . .
H13A H 0.4956 0.2189 0.0846 0.163 Uiso 1 1 calc R . .
H13B H 0.4702 0.1329 0.0637 0.163 Uiso 1 1 calc R . .
H13C H 0.5459 0.1438 0.0851 0.163 Uiso 1 1 calc R . .
C89 C 0.5473(6) 0.1369(7) 0.2848(5) 0.053(4) Uani 1 1 d . . .
H12A H 0.5738 0.0875 0.2882 0.079 Uiso 1 1 calc R . .
H12B H 0.5226 0.1456 0.3165 0.079 Uiso 1 1 calc R . .
H12C H 0.5772 0.1827 0.2793 0.079 Uiso 1 1 calc R . .
C91 C 0.3227(7) 0.0852(7) 0.4158(4) 0.043(3) Uani 1 1 d . . .
C92 C 0.3561(8) 0.1319(8) 0.4553(5) 0.059(4) Uani 1 1 d . . .
C93 C 0.3177(11) 0.1485(10) 0.5001(6) 0.084(5) Uani 1 1 d . . .
H17 H 0.3384 0.1792 0.5273 0.100 Uiso 1 1 calc R . .
C94 C 0.2527(11) 0.1228(11) 0.5061(6) 0.081(5) Uani 1 1 d . . .
C95 C 0.2228(8) 0.0751(10) 0.4661(6) 0.076(5) Uani 1 1 d . . .
H19 H 0.1783 0.0565 0.4697 0.091 Uiso 1 1 calc R . .
C96 C 0.2571(7) 0.0538(8) 0.4203(5) 0.055(4) Uani 1 1 d . . .
C97 C 0.4286(8) 0.1576(10) 0.4547(6) 0.077(5) Uani 1 1 d . . .
H30A H 0.4574 0.1127 0.4662 0.115 Uiso 1 1 calc R . .
H30B H 0.4359 0.2035 0.4782 0.115 Uiso 1 1 calc R . .
H30C H 0.4396 0.1733 0.4194 0.115 Uiso 1 1 calc R . .
C98 C 0.2160(12) 0.1373(14) 0.5555(7) 0.145(9) Uani 1 1 d . . .
H30D H 0.2195 0.0893 0.5776 0.218 Uiso 1 1 calc R . .
H30E H 0.1687 0.1486 0.5469 0.218 Uiso 1 1 calc R . .
H30F H 0.2360 0.1834 0.5740 0.218 Uiso 1 1 calc R . .
C99 C 0.2246(7) -0.0025(9) 0.3794(5) 0.062(4) Uani 1 1 d . . .
H99A H 0.2388 0.0131 0.3448 0.093 Uiso 1 1 calc R . .
H99B H 0.1757 0.0015 0.3806 0.093 Uiso 1 1 calc R . .
H99C H 0.2385 -0.0581 0.3867 0.093 Uiso 1 1 calc R . .
C100 C 0.8548(11) 0.1121(13) 0.9932(7) 0.122(7) Uani 1 1 d . . .
H80A H 0.8462 0.1579 0.9692 0.147 Uiso 1 1 calc R . .
H80B H 0.8246 0.0673 0.9824 0.147 Uiso 1 1 calc R . .
Cl92 Cl 0.9391(3) 0.0810(5) 0.9899(3) 0.162(2) Uani 1 1 d . . .
Cl93 Cl 0.8384(3) 0.1413(3) 1.0572(2) 0.134(2) Uani 1 1 d . . .
C101 C 0.6417(16) 0.137(3) 0.9444(13) 0.37(4) Uani 1 1 d . . .
H10C H 0.6304 0.1100 0.9109 0.450 Uiso 1 1 calc R . .
H10D H 0.6804 0.1725 0.9384 0.450 Uiso 1 1 calc R . .
Cl94 Cl 0.6673(7) 0.0692(13) 0.9832(6) 0.397(11) Uani 1 1 d . . .
Cl95 Cl 0.5744(5) 0.1992(11) 0.9578(4) 0.367(10) Uani 1 1 d . . .
C102 C 0.6512(13) 0.101(2) 0.4473(10) 0.221(17) Uani 1 1 d . . .
H10A H 0.6968 0.0774 0.4512 0.266 Uiso 1 1 calc R . .
H10B H 0.6541 0.1477 0.4239 0.266 Uiso 1 1 calc R . .
Cl97 Cl 0.6307(6) 0.1330(7) 0.5029(3) 0.266 Uani 1 1 d . . .
Cl96 Cl 0.5995(4) 0.0291(5) 0.4161(3) 0.188 Uani 1 1 d . . .

loop_
_atom_site_aniso_label
_atom_site_aniso_U_11
_atom_site_aniso_U_22
_atom_site_aniso_U_33
_atom_site_aniso_U_23
_atom_site_aniso_U_13
_atom_site_aniso_U_12
Ru1 0.0311(6) 0.0309(6) 0.0415(6) 0.0028(4) 0.0088(5) 0.0015(5)
Cl1 0.0306(19) 0.046(2) 0.091(3) 0.0236(18) 0.0094(17) -0.0028(15)
Cl2 0.082(3) 0.049(2) 0.100(3) -0.017(2) 0.044(2) 0.001(2)
C1 0.026(7) 0.032(7) 0.063(8) 0.007(6) 0.002(7) 0.010(6)
O2 0.028(5) 0.044(5) 0.081(6) 0.008(5) -0.005(5) 0.009(4)
C3 0.035(8) 0.067(10) 0.076(10) 0.023(8) -0.011(7) -0.012(8)
C4 0.032(8) 0.046(8) 0.058(9) 0.003(7) -0.008(6) 0.013(6)
C5 0.019(6) 0.026(6) 0.038(7) 0.008(5) 0.002(5) -0.004(5)
C6 0.025(7) 0.014(6) 0.047(7) -0.006(5) 0.015(6) 0.001(5)
C7 0.021(7) 0.036(7) 0.027(7) 0.001(5) -0.004(5) 0.001(5)
N8 0.025(6) 0.026(5) 0.033(6) 0.002(4) -0.002(5) -0.001(4)
C9 0.046(9) 0.039(8) 0.048(9) -0.008(6) 0.008(7) 0.004(7)
O9 0.039(5) 0.045(5) 0.036(5) -0.003(4) -0.001(4) -0.002(4)
C10 0.034(8) 0.084(10) 0.044(8) 0.002(7) -0.010(6) -0.018(7)
C11 0.025(7) 0.027(6) 0.052(8) -0.001(6) 0.000(6) -0.004(6)
C12 0.038(8) 0.055(9) 0.067(9) -0.001(7) -0.001(7) -0.012(7)
C13 0.028(8) 0.065(10) 0.087(11) -0.001(8) 0.021(8) -0.018(7)
C14 0.051(10) 0.068(10) 0.071(11) 0.013(8) 0.028(8) -0.018(8)
C15 0.056(10) 0.053(9) 0.051(8) 0.008(7) 0.006(7) -0.008(8)
C16 0.032(7) 0.033(7) 0.034(7) 0.003(5) 0.009(6) -0.001(6)
C17 0.024(7) 0.030(7) 0.036(7) 0.004(5) -0.009(5) 0.002(5)
C20 0.009(6) 0.040(7) 0.054(8) 0.007(6) -0.008(6) 0.004(6)
N21 0.055(7) 0.040(6) 0.057(7) 0.027(5) 0.022(6) 0.019(6)
C22 0.066(11) 0.075(11) 0.085(12) 0.037(9) 0.001(9) 0.019(9)
C23 0.058(10) 0.036(8) 0.092(11) 0.026(7) 0.017(8) 0.020(7)
N25 0.028(6) 0.037(6) 0.061(7) 0.017(5) 0.014(5) 0.013(5)
C31 0.058(9) 0.052(8) 0.027(7) 0.006(6) 0.005(7) 0.005(7)
C32 0.103(14) 0.091(13) 0.045(9) 0.016(9) 0.005(9) -0.019(11)
C33 0.148(19) 0.108(15) 0.055(10) -0.028(10) 0.031(12) -0.040(14)
C34 0.131(17) 0.073(12) 0.090(13) -0.028(10) 0.071(12) -0.039(12)
C35 0.083(11) 0.050(9) 0.070(10) -0.015(8) 0.046(9) -0.012(8)
C36 0.067(10) 0.038(8) 0.045(8) 0.006(6) 0.010(7) -0.008(7)
C37 0.115(17) 0.18(2) 0.082(13) 0.013(13) -0.031(12) -0.084(16)
C38 0.24(3) 0.15(2) 0.16(2) -0.075(17) 0.14(2) -0.10(2)
C39 0.081(11) 0.034(8) 0.065(9) -0.005(7) 0.024(8) -0.006(7)
C41 0.040(8) 0.025(6) 0.035(7) 0.010(5) 0.005(6) 0.008(6)
C42 0.044(8) 0.030(7) 0.046(8) 0.010(6) 0.006(7) 0.010(6)
C43 0.046(9) 0.030(7) 0.059(9) -0.005(6) -0.014(7) 0.008(6)
C44 0.038(8) 0.044(8) 0.055(9) 0.013(6) 0.012(7) 0.008(7)
C45 0.030(7) 0.031(7) 0.072(10) 0.000(6) 0.015(7) 0.007(6)
C46 0.027(7) 0.025(7) 0.061(9) -0.005(6) 0.013(7) 0.005(6)
C47 0.037(8) 0.044(8) 0.098(11) 0.005(7) 0.009(7) -0.023(7)
C48 0.081(12) 0.081(12) 0.073(10) 0.018(9) 0.025(9) 0.019(9)
C49 0.038(8) 0.076(10) 0.053(9) -0.005(7) 0.002(7) 0.008(7)
Ru51 0.0253(6) 0.0284(5) 0.0389(6) -0.0026(4) 0.0002(4) 0.0025(4)
Cl51 0.059(2) 0.048(2) 0.069(2) -0.0150(17) 0.0110(18) 0.0119(18)
C51 0.037(8) 0.033(7) 0.062(9) 0.004(6) 0.004(7) 0.006(6)
Cl52 0.0291(18) 0.050(2) 0.080(2) 0.0118(17) -0.0020(16) -0.0054(16)
O52 0.031(5) 0.059(6) 0.076(6) 0.000(5) -0.017(5) 0.015(5)
C53 0.057(10) 0.068(10) 0.050(8) 0.003(8) -0.017(7) 0.004(8)
C54 0.035(8) 0.038(8) 0.066(9) 0.001(7) -0.007(7) 0.008(6)
C55 0.023(7) 0.034(7) 0.044(7) 0.002(6) 0.006(6) 0.000(6)
C56 0.015(6) 0.031(6) 0.042(7) -0.012(5) 0.000(5) 0.003(5)
C57 0.033(7) 0.029(6) 0.037(7) 0.003(5) -0.012(6) 0.001(6)
N58 0.022(6) 0.027(5) 0.045(6) -0.001(4) 0.000(5) 0.001(4)
C59 0.022(7) 0.033(7) 0.061(9) -0.014(6) -0.017(7) 0.005(6)
O59 0.029(5) 0.034(5) 0.042(5) -0.004(4) -0.013(4) -0.007(4)
C60 0.039(8) 0.064(9) 0.069(9) -0.012(7) -0.009(7) -0.005(7)
C61 0.029(8) 0.023(7) 0.088(11) 0.000(7) 0.010(7) 0.007(6)
C62 0.030(8) 0.062(10) 0.091(11) 0.003(8) 0.015(8) -0.015(7)
C63 0.041(10) 0.084(13) 0.115(14) -0.006(11) 0.008(11) 0.000(9)
C64 0.055(11) 0.049(10) 0.170(19) 0.007(11) 0.068(12) -0.021(9)
C65 0.090(13) 0.049(9) 0.083(11) 0.016(8) 0.030(10) 0.001(9)
C66 0.035(8) 0.033(7) 0.069(10) 0.008(6) 0.017(7) 0.005(6)
C67 0.037(8) 0.055(8) 0.039(8) 0.004(6) 0.000(6) 0.010(7)
C70 0.046(8) 0.020(6) 0.020(6) 0.000(5) 0.008(5) -0.007(6)
N71 0.035(6) 0.024(5) 0.045(6) 0.006(4) -0.001(5) 0.002(5)
C72 0.054(9) 0.031(7) 0.074(10) 0.009(6) 0.011(7) 0.012(7)
C73 0.047(8) 0.028(7) 0.043(7) 0.006(5) -0.011(6) 0.009(6)
N74 0.043(6) 0.039(6) 0.030(6) -0.007(5) -0.006(5) 0.000(5)
C81 0.037(8) 0.022(6) 0.050(8) 0.006(6) 0.015(7) 0.012(6)
C82 0.036(8) 0.034(7) 0.037(8) -0.003(6) -0.003(6) 0.007(6)
C83 0.073(12) 0.068(10) 0.058(10) -0.001(8) -0.018(9) 0.027(9)
C84 0.056(10) 0.061(10) 0.071(11) 0.036(8) 0.033(9) 0.036(8)
C85 0.037(8) 0.045(8) 0.069(10) 0.023(7) 0.003(8) 0.016(7)
C86 0.040(8) 0.028(7) 0.057(9) 0.010(6) 0.008(7) 0.014(6)
C87 0.055(10) 0.053(9) 0.081(10) 0.002(7) -0.014(8) -0.007(8)
C88 0.106(15) 0.126(16) 0.098(13) 0.057(12) 0.050(11) 0.042(13)
C89 0.038(8) 0.035(7) 0.084(10) -0.003(7) -0.005(7) 0.011(6)
C91 0.058(9) 0.045(8) 0.025(7) 0.005(6) 0.002(7) 0.001(7)
C92 0.088(12) 0.058(9) 0.029(8) 0.015(7) -0.001(8) 0.014(9)
C93 0.133(18) 0.062(11) 0.056(11) -0.006(8) -0.003(11) -0.001(12)
C94 0.102(15) 0.076(12) 0.066(11) -0.009(9) 0.037(11) 0.018(11)
C95 0.076(12) 0.066(11) 0.088(12) 0.006(9) 0.034(10) 0.007(9)
C96 0.058(10) 0.045(8) 0.061(9) 0.005(7) 0.009(8) 0.004(8)
C97 0.081(13) 0.086(12) 0.063(10) -0.002(8) -0.013(9) -0.004(10)
C98 0.19(2) 0.15(2) 0.097(14) -0.006(14) 0.072(16) 0.013(18)
C99 0.054(9) 0.066(10) 0.068(9) -0.002(8) 0.017(7) -0.006(8)
C100 0.15(2) 0.129(18) 0.086(14) 0.021(12) -0.007(13) 0.046(15)
Cl92 0.131(5) 0.192(7) 0.163(6) 0.026(5) 0.010(4) 0.019(5)
Cl93 0.194(6) 0.104(4) 0.104(4) 0.024(3) 0.028(4) 0.002(4)
C101 0.19(3) 0.72(10) 0.22(3) 0.25(5) 0.14(3) 0.31(5)
Cl94 0.219(12) 0.63(3) 0.349(17) 0.22(2) 0.037(11) 0.041(16)
Cl95 0.186(9) 0.69(3) 0.226(10) 0.196(14) 0.087(8) 0.126(14)
C102 0.15(2) 0.34(4) 0.19(2) -0.14(3) 0.12(2) -0.09(3)
Cl97 0.342 0.307 0.156 -0.103 0.101 -0.107
Cl96 0.167 0.168 0.225 -0.039 -0.054 0.016

loop_
_atom_type_symbol
_atom_type_description
_atom_type_scat_dispersion_real
_atom_type_scat_dispersion_imag
_atom_type_scat_source
C C 0.0033 0.0016 'International Tables Vol C Tables 4.2.6.8 and 6.1.1.4'
H H 0.0000 0.0000 'International Tables Vol C Tables 4.2.6.8 and 6.1.1.4'
O O 0.0106 0.0060 'International Tables Vol C Tables 4.2.6.8 and 6.1.1.4'
Cl Cl 0.1484 0.1585 'International Tables Vol C Tables 4.2.6.8 and 6.1.1.4'
N N 0.0061 0.0033 'International Tables Vol C Tables 4.2.6.8 and 6.1.1.4'
Ru Ru -1.2594 0.8363 'International Tables Vol C Tables 4.2.6.8 and 6.1.1.4'

loop_
_geom_angle_atom_site_label_1
_geom_angle_atom_site_label_2
_geom_angle_atom_site_label_3
_geom_angle
_geom_angle_site_symmetry_1
_geom_angle_site_symmetry_3
_geom_angle_publ_flag
C6 Ru1 C20 103.1(4) . . ?
C6 Ru1 O9 88.8(4) . . ?
C20 Ru1 O9 87.9(4) . . ?
C6 Ru1 Cl1 98.5(3) . . ?
C20 Ru1 Cl1 92.9(3) . . ?
O9 Ru1 Cl1 172.2(2) . . ?
C6 Ru1 Cl2 102.0(3) . . ?
C20 Ru1 Cl2 153.9(3) . . ?
O9 Ru1 Cl2 85.6(2) . . ?
Cl1 Ru1 Cl2 90.38(13) . . ?
O2 C1 C5 106.1(9) . . ?
O2 C1 H1A 110.5 . . ?
C5 C1 H1A 110.5 . . ?
O2 C1 H1B 110.5 . . ?
C5 C1 H1B 110.5 . . ?
H1A C1 H1B 108.7 . . ?
C1 O2 C3 109.6(9) . . ?
O2 C3 C4 104.7(10) . . ?
O2 C3 H3C 110.8 . . ?
C4 C3 H3C 110.8 . . ?
O2 C3 H3D 110.8 . . ?
C4 C3 H3D 110.8 . . ?
H3C C3 H3D 108.9 . . ?
C5 C4 C3 110.1(11) . . ?
C5 C4 H4 125.0 . . ?
C3 C4 H4 125.0 . . ?
C4 C5 C6 130.8(10) . . ?
C4 C5 C1 109.5(10) . . ?
C6 C5 C1 119.7(10) . . ?
C7 C6 C5 113.0(9) . . ?
C7 C6 Ru1 125.2(8) . . ?
C5 C6 Ru1 120.4(7) . . ?
C17 C7 N8 106.5(9) . . ?
C17 C7 C6 126.4(9) . . ?
N8 C7 C6 127.1(9) . . ?
C9 N8 C11 128.6(10) . . ?
C9 N8 C7 123.7(9) . . ?
C11 N8 C7 107.6(8) . . ?
O9 C9 N8 121.6(11) . . ?
O9 C9 C10 116.5(11) . . ?
N8 C9 C10 121.8(11) . . ?
C9 O9 Ru1 133.6(8) . . ?
C16 C11 C12 119.9(11) . . ?
C16 C11 N8 107.8(9) . . ?
C12 C11 N8 132.3(11) . . ?
C13 C12 C11 118.7(13) . . ?
C13 C12 H69 120.6 . . ?
C11 C12 H69 120.6 . . ?
C12 C13 C14 121.8(13) . . ?
C12 C13 H70 119.1 . . ?
C14 C13 H70 119.1 . . ?
C13 C14 C15 119.9(12) . . ?
C13 C14 H71 120.1 . . ?
C15 C14 H71 120.1 . . ?
C14 C15 C16 118.8(12) . . ?
C14 C15 H72 120.6 . . ?
C16 C15 H72 120.6 . . ?
C11 C16 C15 120.8(11) . . ?
C11 C16 C17 108.7(9) . . ?
C15 C16 C17 130.5(11) . . ?
C7 C17 C16 109.4(9) . . ?
C7 C17 H66 125.3 . . ?
C16 C17 H66 125.3 . . ?
N25 C20 N21 108.7(9) . . ?
N25 C20 Ru1 133.6(9) . . ?
N21 C20 Ru1 117.1(8) . . ?
C20 N21 C31 130.0(10) . . ?
C20 N21 C22 110.9(9) . . ?
C31 N21 C22 119.0(9) . . ?
N21 C22 C23 103.3(10) . . ?
N21 C22 H43A 111.1 . . ?
C23 C22 H43A 111.1 . . ?
N21 C22 H43B 111.1 . . ?
C23 C22 H43B 111.1 . . ?
H43A C22 H43B 109.1 . . ?
N25 C23 C22 101.8(10) . . ?
N25 C23 H23A 111.4 . . ?
C22 C23 H23A 111.4 . . ?
N25 C23 H23B 111.4 . . ?
C22 C23 H23B 111.4 . . ?
H23A C23 H23B 109.3 . . ?
C20 N25 C41 127.1(9) . . ?
C20 N25 C23 113.1(10) . . ?
C41 N25 C23 118.0(9) . . ?
C32 C31 C36 123.3(13) . . ?
C32 C31 N21 119.1(13) . . ?
C36 C31 N21 117.5(11) . . ?
C31 C32 C33 115.6(15) . . ?
C31 C32 C37 124.1(15) . . ?
C33 C32 C37 120.2(15) . . ?
C34 C33 C32 122.5(15) . . ?
C34 C33 H58 118.8 . . ?
C32 C33 H58 118.8 . . ?
C33 C34 C35 117.7(14) . . ?
C33 C34 C38 119.1(16) . . ?
C35 C34 C38 123.1(18) . . ?
C34 C35 C36 123.4(15) . . ?
C34 C35 H60 118.3 . . ?
C36 C35 H60 118.3 . . ?
C35 C36 C31 117.4(12) . . ?
C35 C36 C39 119.3(13) . . ?
C31 C36 C39 123.3(12) . . ?
C32 C37 H57A 109.5 . . ?
C32 C37 H57B 109.5 . . ?
H57A C37 H57B 109.5 . . ?
C32 C37 H57C 109.5 . . ?
H57A C37 H57C 109.5 . . ?
H57B C37 H57C 109.5 . . ?
C34 C38 H30G 109.5 . . ?
C34 C38 H30H 109.5 . . ?
H30G C38 H30H 109.5 . . ?
C34 C38 H30I 109.5 . . ?
H30G C38 H30I 109.5 . . ?
H30H C38 H30I 109.5 . . ?
C36 C39 H62A 109.5 . . ?
C36 C39 H62B 109.5 . . ?
H62A C39 H62B 109.5 . . ?
C36 C39 H62C 109.5 . . ?
H62A C39 H62C 109.5 . . ?
H62B C39 H62C 109.5 . . ?
C42 C41 C46 124.0(11) . . ?
C42 C41 N25 118.4(11) . . ?
C46 C41 N25 117.3(11) . . ?
C41 C42 C43 115.5(11) . . ?
C41 C42 C47 122.2(11) . . ?
C43 C42 C47 122.2(12) . . ?
C44 C43 C42 124.1(12) . . ?
C44 C43 H49 118.0 . . ?
C42 C43 H49 118.0 . . ?
C45 C44 C43 117.0(11) . . ?
C45 C44 C48 120.9(13) . . ?
C43 C44 C48 122.0(13) . . ?
C44 C45 C46 122.4(11) . . ?
C44 C45 H52 118.8 . . ?
C46 C45 H52 118.8 . . ?
C41 C46 C45 116.6(11) . . ?
C41 C46 C49 124.0(11) . . ?
C45 C46 C49 119.3(11) . . ?
C44 C48 H49A 109.5 . . ?
C44 C48 H48A 109.5 . . ?
H49A C48 H48A 109.5 . . ?
C44 C48 H51C 109.5 . . ?
H49A C48 H51C 109.5 . . ?
H48A C48 H51C 109.5 . . ?
C46 C49 H102 109.5 . . ?
C46 C49 H100 109.5 . . ?
H102 C49 H100 109.5 . . ?
C46 C49 H54C 109.5 . . ?
H102 C49 H54C 109.5 . . ?
H100 C49 H54C 109.5 . . ?
C56 Ru51 C70 102.9(4) . . ?
C56 Ru51 O59 89.0(4) . . ?
C70 Ru51 O59 91.0(4) . . ?
C56 Ru51 Cl52 98.1(3) . . ?
C70 Ru51 Cl52 89.4(3) . . ?
O59 Ru51 Cl52 172.7(2) . . ?
C56 Ru51 Cl51 101.7(3) . . ?
C70 Ru51 Cl51 155.1(3) . . ?
O59 Ru51 Cl51 85.9(2) . . ?
Cl52 Ru51 Cl51 90.72(12) . . ?
O52 C51 C55 107.4(9) . . ?
O52 C51 H51A 110.2 . . ?
C55 C51 H51A 110.2 . . ?
O52 C51 H50A 110.2 . . ?
C55 C51 H50A 110.2 . . ?
H51A C51 H50A 108.5 . . ?
C53 O52 C51 108.8(9) . . ?
O52 C53 C54 105.1(10) . . ?
O52 C53 H53A 110.7 . . ?
C54 C53 H53A 110.7 . . ?
O52 C53 H53B 110.7 . . ?
C54 C53 H53B 110.7 . . ?
H53A C53 H53B 108.8 . . ?
C55 C54 C53 111.3(11) . . ?
C55 C54 H54 124.3 . . ?
C53 C54 H54 124.3 . . ?
C54 C55 C56 131.7(10) . . ?
C54 C55 C51 107.2(10) . . ?
C56 C55 C51 121.0(10) . . ?
C57 C56 C55 111.8(9) . . ?
C57 C56 Ru51 126.5(8) . . ?
C55 C56 Ru51 120.2(7) . . ?
C67 C57 N58 107.9(10) . . ?
C67 C57 C56 126.6(10) . . ?
N58 C57 C56 125.5(9) . . ?
C59 N58 C57 124.2(9) . . ?
C59 N58 C61 128.1(10) . . ?
C57 N58 C61 107.5(9) . . ?
O59 C59 N58 120.9(9) . . ?
O59 C59 C60 116.3(11) . . ?
N58 C59 C60 122.8(12) . . ?
C59 O59 Ru51 133.6(7) . . ?
C59 C60 H34A 109.5 . . ?
C59 C60 H34B 109.5 . . ?
H34A C60 H34B 109.5 . . ?
C59 C60 H34C 109.5 . . ?
H34A C60 H34C 109.5 . . ?
H34B C60 H34C 109.5 . . ?
C66 C61 C62 121.9(13) . . ?
C66 C61 N58 107.5(10) . . ?
C62 C61 N58 130.6(13) . . ?
C63 C62 C61 118.8(15) . . ?
C63 C62 H31 120.6 . . ?
C61 C62 H31 120.6 . . ?
C62 C63 C64 121.7(15) . . ?
C62 C63 H30 119.1 . . ?
C64 C63 H30 119.1 . . ?
C65 C64 C63 119.3(15) . . ?
C65 C64 H29 120.4 . . ?
C63 C64 H29 120.4 . . ?
C64 C65 C66 119.4(16) . . ?
C64 C65 H28 120.3 . . ?
C66 C65 H28 120.3 . . ?
C61 C66 C65 118.8(13) . . ?
C61 C66 C67 108.1(11) . . ?
C65 C66 C67 133.0(14) . . ?
C57 C67 C66 109.0(11) . . ?
C57 C67 H32 125.5 . . ?
C66 C67 H32 125.5 . . ?
N74 C70 N71 105.3(9) . . ?
N74 C70 Ru51 119.8(7) . . ?
N71 C70 Ru51 133.6(7) . . ?
C70 N71 C81 127.6(9) . . ?
C70 N71 C72 113.4(9) . . ?
C81 N71 C72 117.9(9) . . ?
N71 C72 C73 102.2(9) . . ?
N71 C72 H4A 111.3 . . ?
C73 C72 H4A 111.3 . . ?
N71 C72 H4B 111.3 . . ?
C73 C72 H4B 111.3 . . ?
H4A C72 H4B 109.2 . . ?
N74 C73 C72 102.4(8) . . ?
N74 C73 H3A 111.3 . . ?
C72 C73 H3A 111.3 . . ?
N74 C73 H3B 111.3 . . ?
C72 C73 H3B 111.3 . . ?
H3A C73 H3B 109.2 . . ?
C70 N74 C91 125.5(9) . . ?
C70 N74 C73 115.4(9) . . ?
C91 N74 C73 118.8(9) . . ?
C82 C81 C86 122.6(11) . . ?
C82 C81 N71 120.5(11) . . ?
C86 C81 N71 116.7(11) . . ?
C81 C82 C83 118.2(12) . . ?
C81 C82 C87 120.4(11) . . ?
C83 C82 C87 121.4(12) . . ?
C82 C83 C84 121.6(13) . . ?
C82 C83 H8 119.2 . . ?
C84 C83 H8 119.2 . . ?
C85 C84 C83 117.0(12) . . ?
C85 C84 C88 123.7(15) . . ?
C83 C84 C88 119.3(16) . . ?
C84 C85 C86 123.4(13) . . ?
C84 C85 H10 118.3 . . ?
C86 C85 H10 118.3 . . ?
C85 C86 C81 117.0(12) . . ?
C85 C86 C89 120.2(12) . . ?
C81 C86 C89 122.7(11) . . ?
C82 C87 H87A 109.5 . . ?
C82 C87 H87B 109.5 . . ?
H87A C87 H87B 109.5 . . ?
C82 C87 H87C 109.5 . . ?
H87A C87 H87C 109.5 . . ?
H87B C87 H87C 109.5 . . ?
C84 C88 H13A 109.5 . . ?
C84 C88 H13B 109.5 . . ?
H13A C88 H13B 109.5 . . ?
C84 C88 H13C 109.5 . . ?
H13A C88 H13C 109.5 . . ?
H13B C88 H13C 109.5 . . ?
C86 C89 H12A 109.5 . . ?
C86 C89 H12B 109.5 . . ?
H12A C89 H12B 109.5 . . ?
C86 C89 H12C 109.5 . . ?
H12A C89 H12C 109.5 . . ?
H12B C89 H12C 109.5 . . ?
C96 C91 C92 123.5(12) . . ?
C96 C91 N74 118.9(11) . . ?
C92 C91 N74 117.6(12) . . ?
C91 C92 C93 115.4(15) . . ?
C91 C92 C97 124.7(13) . . ?
C93 C92 C97 119.7(14) . . ?
C94 C93 C92 124.3(16) . . ?
C94 C93 H17 117.9 . . ?
C92 C93 H17 117.9 . . ?
C93 C94 C95 117.6(15) . . ?
C93 C94 C98 122.2(19) . . ?
C95 C94 C98 120.0(19) . . ?
C94 C95 C96 122.6(15) . . ?
C94 C95 H19 118.7 . . ?
C96 C95 H19 118.7 . . ?
C91 C96 C95 116.6(13) . . ?
C91 C96 C99 122.5(12) . . ?
C95 C96 C99 120.9(14) . . ?
C92 C97 H30A 109.5 . . ?
C92 C97 H30B 109.5 . . ?
H30A C97 H30B 109.5 . . ?
C92 C97 H30C 109.5 . . ?
H30A C97 H30C 109.5 . . ?
H30B C97 H30C 109.5 . . ?
C94 C98 H30D 109.5 . . ?
C94 C98 H30E 109.5 . . ?
H30D C98 H30E 109.5 . . ?
C94 C98 H30F 109.5 . . ?
H30D C98 H30F 109.5 . . ?
H30E C98 H30F 109.5 . . ?
C96 C99 H99A 109.5 . . ?
C96 C99 H99B 109.5 . . ?
H99A C99 H99B 109.5 . . ?
C96 C99 H99C 109.5 . . ?
H99A C99 H99C 109.5 . . ?
H99B C99 H99C 109.5 . . ?
Cl93 C100 Cl92 109.6(11) . . ?
Cl93 C100 H80A 109.7 . . ?
Cl92 C100 H80A 109.7 . . ?
Cl93 C100 H80B 109.7 . . ?
Cl92 C100 H80B 109.7 . . ?
H80A C100 H80B 108.2 . . ?
Cl94 C101 Cl95 122.2(18) . . ?
Cl94 C101 H10C 106.8 . . ?
Cl95 C101 H10C 106.8 . . ?
Cl94 C101 H10D 106.8 . . ?
Cl95 C101 H10D 106.8 . . ?
H10C C101 H10D 106.6 . . ?
Cl97 C102 Cl96 118.3(14) . . ?
Cl97 C102 H10A 107.7 . . ?
Cl96 C102 H10A 107.7 . . ?
Cl97 C102 H10B 107.7 . . ?
Cl96 C102 H10B 107.7 . . ?
H10A C102 H10B 107.1 . . ?

loop_
_geom_bond_atom_site_label_1
_geom_bond_atom_site_label_2
_geom_bond_distance
_geom_bond_site_symmetry_2
_geom_bond_publ_flag
Ru1 C6 1.843(10) . ?
Ru1 C20 2.028(11) . ?
Ru1 O9 2.078(8) . ?
Ru1 Cl1 2.358(3) . ?
Ru1 Cl2 2.370(3) . ?
C1 O2 1.405(13) . ?
C1 C5 1.503(14) . ?
C1 H1A 0.9700 . ?
C1 H1B 0.9700 . ?
O2 C3 1.419(16) . ?
C3 C4 1.516(16) . ?
C3 H3C 0.9700 . ?
C3 H3D 0.9700 . ?
C4 C5 1.284(15) . ?
C4 H4 0.9300 . ?
C5 C6 1.472(15) . ?
C6 C7 1.445(14) . ?
C7 C17 1.370(14) . ?
C7 N8 1.435(13) . ?
N8 C9 1.331(14) . ?
N8 C11 1.432(13) . ?
C9 O9 1.241(13) . ?
C9 C10 1.517(17) . ?
C11 C16 1.354(15) . ?
C11 C12 1.404(16) . ?
C12 C13 1.346(17) . ?
C12 H69 0.9300 . ?
C13 C14 1.379(18) . ?
C13 H70 0.9300 . ?
C14 C15 1.366(18) . ?
C14 H71 0.9300 . ?
C15 C16 1.397(15) . ?
C15 H72 0.9300 . ?
C16 C17 1.427(14) . ?
C17 H66 0.9300 . ?
C20 N25 1.311(13) . ?
C20 N21 1.389(14) . ?
N21 C31 1.433(14) . ?
N21 C22 1.469(15) . ?
C22 C23 1.522(17) . ?
C22 H43A 0.9700 . ?
C22 H43B 0.9700 . ?
C23 N25 1.498(14) . ?
C23 H23A 0.9700 . ?
C23 H23B 0.9700 . ?
N25 C41 1.434(13) . ?
C31 C32 1.362(18) . ?
C31 C36 1.372(17) . ?
C32 C33 1.44(2) . ?
C32 C37 1.53(2) . ?
C33 C34 1.36(2) . ?
C33 H58 0.9300 . ?
C34 C35 1.35(2) . ?
C34 C38 1.50(2) . ?
C35 C36 1.384(17) . ?
C35 H60 0.9300 . ?
C36 C39 1.469(16) . ?
C37 H57A 0.9600 . ?
C37 H57B 0.9600 . ?
C37 H57C 0.9600 . ?
C38 H30G 0.9600 . ?
C38 H30H 0.9600 . ?
C38 H30I 0.9600 . ?
C39 H62A 0.9600 . ?
C39 H62B 0.9600 . ?
C39 H62C 0.9600 . ?
C41 C42 1.369(16) . ?
C41 C46 1.377(15) . ?
C42 C43 1.405(16) . ?
C42 C47 1.507(16) . ?
C43 C44 1.379(16) . ?
C43 H49 0.9300 . ?
C44 C45 1.361(17) . ?
C44 C48 1.488(16) . ?
C45 C46 1.422(16) . ?
C45 H52 0.9300 . ?
C46 C49 1.487(16) . ?
C48 H49A 0.9600 . ?
C48 H48A 0.9600 . ?
C48 H51C 0.9600 . ?
C49 H102 0.9600 . ?
C49 H100 0.9600 . ?
C49 H54C 0.9600 . ?
Ru51 C56 1.833(11) . ?
Ru51 C70 1.995(10) . ?
Ru51 O59 2.055(7) . ?
Ru51 Cl52 2.359(3) . ?
Ru51 Cl51 2.378(3) . ?
C51 O52 1.401(13) . ?
C51 C55 1.503(15) . ?
C51 H51A 0.9700 . ?
C51 H50A 0.9700 . ?
O52 C53 1.410(15) . ?
C53 C54 1.497(16) . ?
C53 H53A 0.9700 . ?
C53 H53B 0.9700 . ?
C54 C55 1.295(15) . ?
C54 H54 0.9300 . ?
C55 C56 1.476(15) . ?
C56 C57 1.449(14) . ?
C57 C67 1.357(15) . ?
C57 N58 1.427(13) . ?
N58 C59 1.356(14) . ?
N58 C61 1.433(14) . ?
C59 O59 1.254(13) . ?
C59 C60 1.485(15) . ?
C60 H34A 0.9600 . ?
C60 H34B 0.9600 . ?
C60 H34C 0.9600 . ?
C61 C66 1.373(17) . ?
C61 C62 1.397(17) . ?
C62 C63 1.318(19) . ?
C62 H31 0.9300 . ?
C63 C64 1.42(2) . ?
C63 H30 0.9300 . ?
C64 C65 1.37(2) . ?
C64 H29 0.9300 . ?
C65 C66 1.404(17) . ?
C65 H28 0.9300 . ?
C66 C67 1.437(16) . ?
C67 H32 0.9300 . ?
C70 N74 1.345(12) . ?
C70 N71 1.378(13) . ?
N71 C81 1.431(13) . ?
N71 C72 1.491(14) . ?
C72 C73 1.517(15) . ?
C72 H4A 0.9700 . ?
C72 H4B 0.9700 . ?
C73 N74 1.473(13) . ?
C73 H3A 0.9700 . ?
C73 H3B 0.9700 . ?
N74 C91 1.436(14) . ?
C81 C82 1.348(15) . ?
C81 C86 1.418(16) . ?
C82 C83 1.363(17) . ?
C82 C87 1.490(16) . ?
C83 C84 1.446(19) . ?
C83 H8 0.9300 . ?
C84 C85 1.340(19) . ?
C84 C88 1.518(18) . ?
C85 C86 1.371(16) . ?
C85 H10 0.9300 . ?
C86 C89 1.491(17) . ?
C87 H87A 0.9600 . ?
C87 H87B 0.9600 . ?
C87 H87C 0.9600 . ?
C88 H13A 0.9600 . ?
C88 H13B 0.9600 . ?
C88 H13C 0.9600 . ?
C89 H12A 0.9600 . ?
C89 H12B 0.9600 . ?
C89 H12C 0.9600 . ?
C91 C96 1.387(17) . ?
C91 C92 1.396(18) . ?
C92 C93 1.41(2) . ?
C92 C97 1.478(19) . ?
C93 C94 1.35(2) . ?
C93 H17 0.9300 . ?
C94 C95 1.39(2) . ?
C94 C98 1.48(2) . ?
C95 C96 1.401(18) . ?
C95 H19 0.9300 . ?
C96 C99 1.503(18) . ?
C97 H30A 0.9600 . ?
C97 H30B 0.9600 . ?
C97 H30C 0.9600 . ?
C98 H30D 0.9600 . ?
C98 H30E 0.9600 . ?
C98 H30F 0.9600 . ?
C99 H99A 0.9600 . ?
C99 H99B 0.9600 . ?
C99 H99C 0.9600 . ?
C100 Cl93 1.726(18) . ?
C100 Cl92 1.73(2) . ?
C100 H80A 0.9700 . ?
C100 H80B 0.9700 . ?
C101 Cl94 1.55(3) . ?
C101 Cl95 1.70(3) . ?
C101 H10C 0.9700 . ?
C101 H10D 0.9700 . ?
C102 Cl97 1.57(2) . ?
C102 Cl96 1.71(2) . ?
C102 H10A 0.9700 . ?
C102 H10B 0.9700 . ?

loop_
_geom_torsion_atom_site_label_1
_geom_torsion_atom_site_label_2
_geom_torsion_atom_site_label_3
_geom_torsion_atom_site_label_4
_geom_torsion
_geom_torsion_site_symmetry_1
_geom_torsion_site_symmetry_2
_geom_torsion_site_symmetry_3
_geom_torsion_site_symmetry_4
_geom_torsion_publ_flag
C5 C1 O2 C3 -1.7(12) . . . . ?
C1 O2 C3 C4 2.6(12) . . . . ?
O2 C3 C4 C5 -2.6(14) . . . . ?
C3 C4 C5 C6 -178.5(10) . . . . ?
C3 C4 C5 C1 1.6(13) . . . . ?
O2 C1 C5 C4 0.0(13) . . . . ?
O2 C1 C5 C6 -179.9(8) . . . . ?
C4 C5 C6 C7 -78.4(15) . . . . ?
C1 C5 C6 C7 101.5(11) . . . . ?
C4 C5 C6 Ru1 114.2(12) . . . . ?
C1 C5 C6 Ru1 -65.9(11) . . . . ?
C20 Ru1 C6 C7 87.2(9) . . . . ?
O9 Ru1 C6 C7 -0.3(9) . . . . ?
Cl1 Ru1 C6 C7 -177.8(8) . . . . ?
Cl2 Ru1 C6 C7 -85.6(9) . . . . ?
C20 Ru1 C6 C5 -107.0(8) . . . . ?
O9 Ru1 C6 C5 165.4(8) . . . . ?
Cl1 Ru1 C6 C5 -12.1(8) . . . . ?
Cl2 Ru1 C6 C5 80.2(8) . . . . ?
C5 C6 C7 C17 12.0(15) . . . . ?
Ru1 C6 C7 C17 178.6(8) . . . . ?
C5 C6 C7 N8 -166.3(9) . . . . ?
Ru1 C6 C7 N8 0.4(15) . . . . ?
C17 C7 N8 C9 -177.6(10) . . . . ?
C6 C7 N8 C9 0.9(16) . . . . ?
C17 C7 N8 C11 1.4(11) . . . . ?
C6 C7 N8 C11 180.0(10) . . . . ?
C11 N8 C9 O9 178.9(10) . . . . ?
C7 N8 C9 O9 -2.2(17) . . . . ?
C11 N8 C9 C10 -5.0(17) . . . . ?
C7 N8 C9 C10 173.8(10) . . . . ?
N8 C9 O9 Ru1 2.4(17) . . . . ?
C10 C9 O9 Ru1 -173.9(8) . . . . ?
C6 Ru1 O9 C9 -1.0(11) . . . . ?
C20 Ru1 O9 C9 -104.2(11) . . . . ?
Cl1 Ru1 O9 C9 160.1(13) . . . . ?
Cl2 Ru1 O9 C9 101.1(10) . . . . ?
C9 N8 C11 C16 177.6(10) . . . . ?
C7 N8 C11 C16 -1.4(11) . . . . ?
C9 N8 C11 C12 -2.8(19) . . . . ?
C7 N8 C11 C12 178.2(12) . . . . ?
C16 C11 C12 C13 -2.4(18) . . . . ?
N8 C11 C12 C13 178.1(12) . . . . ?
C11 C12 C13 C14 2(2) . . . . ?
C12 C13 C14 C15 -1(2) . . . . ?
C13 C14 C15 C16 -1(2) . . . . ?
C12 C11 C16 C15 0.6(17) . . . . ?
N8 C11 C16 C15 -179.8(10) . . . . ?
C12 C11 C16 C17 -178.8(10) . . . . ?
N8 C11 C16 C17 0.8(12) . . . . ?
C14 C15 C16 C11 1.3(18) . . . . ?
C14 C15 C16 C17 -179.5(12) . . . . ?
N8 C7 C17 C16 -1.0(11) . . . . ?
C6 C7 C17 C16 -179.5(10) . . . . ?
C11 C16 C17 C7 0.1(13) . . . . ?
C15 C16 C17 C7 -179.2(12) . . . . ?
C6 Ru1 C20 N25 -25.3(12) . . . . ?
O9 Ru1 C20 N25 63.0(11) . . . . ?
Cl1 Ru1 C20 N25 -124.8(11) . . . . ?
Cl2 Ru1 C20 N25 138.5(9) . . . . ?
C6 Ru1 C20 N21 164.8(8) . . . . ?
O9 Ru1 C20 N21 -106.9(8) . . . . ?
Cl1 Ru1 C20 N21 65.4(8) . . . . ?
Cl2 Ru1 C20 N21 -31.4(13) . . . . ?
N25 C20 N21 C31 175.1(12) . . . . ?
Ru1 C20 N21 C31 -12.6(17) . . . . ?
N25 C20 N21 C22 -7.6(14) . . . . ?
Ru1 C20 N21 C22 164.7(9) . . . . ?
C20 N21 C22 C23 14.0(15) . . . . ?
C31 N21 C22 C23 -168.3(12) . . . . ?
N21 C22 C23 N25 -14.1(14) . . . . ?
N21 C20 N25 C41 -167.0(11) . . . . ?
Ru1 C20 N25 C41 22.5(18) . . . . ?
N21 C20 N25 C23 -2.7(14) . . . . ?
Ru1 C20 N25 C23 -173.2(9) . . . . ?
C22 C23 N25 C20 11.0(15) . . . . ?
C22 C23 N25 C41 176.9(11) . . . . ?
C20 N21 C31 C32 81.8(17) . . . . ?
C22 N21 C31 C32 -95.4(16) . . . . ?
C20 N21 C31 C36 -101.4(15) . . . . ?
C22 N21 C31 C36 81.4(15) . . . . ?
C36 C31 C32 C33 -1(2) . . . . ?
N21 C31 C32 C33 175.4(13) . . . . ?
C36 C31 C32 C37 -179.9(15) . . . . ?
N21 C31 C32 C37 -3(2) . . . . ?
C31 C32 C33 C34 -1(3) . . . . ?
C37 C32 C33 C34 177.8(19) . . . . ?
C32 C33 C34 C35 2(3) . . . . ?
C32 C33 C34 C38 -178.8(19) . . . . ?
C33 C34 C35 C36 -1(3) . . . . ?
C38 C34 C35 C36 180.0(19) . . . . ?
C34 C35 C36 C31 -1(2) . . . . ?
C34 C35 C36 C39 179.5(15) . . . . ?
C32 C31 C36 C35 2(2) . . . . ?
N21 C31 C36 C35 -174.4(11) . . . . ?
C32 C31 C36 C39 -178.6(13) . . . . ?
N21 C31 C36 C39 4.8(18) . . . . ?
C20 N25 C41 C42 75.6(15) . . . . ?
C23 N25 C41 C42 -88.1(13) . . . . ?
C20 N25 C41 C46 -109.2(13) . . . . ?
C23 N25 C41 C46 87.1(13) . . . . ?
C46 C41 C42 C43 4.5(16) . . . . ?
N25 C41 C42 C43 179.4(9) . . . . ?
C46 C41 C42 C47 -173.6(11) . . . . ?
N25 C41 C42 C47 1.2(16) . . . . ?
C41 C42 C43 C44 1.2(17) . . . . ?
C47 C42 C43 C44 179.3(11) . . . . ?
C42 C43 C44 C45 -4.5(18) . . . . ?
C42 C43 C44 C48 178.4(11) . . . . ?
C43 C44 C45 C46 2.5(17) . . . . ?
C48 C44 C45 C46 179.7(11) . . . . ?
C42 C41 C46 C45 -6.3(16) . . . . ?
N25 C41 C46 C45 178.8(9) . . . . ?
C42 C41 C46 C49 170.3(11) . . . . ?
N25 C41 C46 C49 -4.6(16) . . . . ?
C44 C45 C46 C41 2.6(16) . . . . ?
C44 C45 C46 C49 -174.2(11) . . . . ?
C55 C51 O52 C53 4.2(13) . . . . ?
C51 O52 C53 C54 -3.9(13) . . . . ?
O52 C53 C54 C55 2.1(15) . . . . ?
C53 C54 C55 C56 177.6(11) . . . . ?
C53 C54 C55 C51 0.4(14) . . . . ?
O52 C51 C55 C54 -2.8(13) . . . . ?
O52 C51 C55 C56 179.7(9) . . . . ?
C54 C55 C56 C57 80.1(16) . . . . ?
C51 C55 C56 C57 -103.0(11) . . . . ?
C54 C55 C56 Ru51 -112.6(13) . . . . ?
C51 C55 C56 Ru51 64.2(13) . . . . ?
C70 Ru51 C56 C57 -86.8(10) . . . . ?
O59 Ru51 C56 C57 3.9(9) . . . . ?
Cl52 Ru51 C56 C57 -178.0(9) . . . . ?
Cl51 Ru51 C56 C57 89.5(9) . . . . ?
C70 Ru51 C56 C55 107.9(8) . . . . ?
O59 Ru51 C56 C55 -161.3(8) . . . . ?
Cl52 Ru51 C56 C55 16.7(8) . . . . ?
Cl51 Ru51 C56 C55 -75.7(8) . . . . ?
C55 C56 C57 C67 -13.0(16) . . . . ?
Ru51 C56 C57 C67 -179.3(9) . . . . ?
C55 C56 C57 N58 166.3(10) . . . . ?
Ru51 C56 C57 N58 0.0(15) . . . . ?
C67 C57 N58 C59 173.2(10) . . . . ?
C56 C57 N58 C59 -6.2(16) . . . . ?
C67 C57 N58 C61 -1.1(12) . . . . ?
C56 C57 N58 C61 179.5(10) . . . . ?
C57 N58 C59 O59 5.6(16) . . . . ?
C61 N58 C59 O59 178.7(10) . . . . ?
C57 N58 C59 C60 -174.6(10) . . . . ?
C61 N58 C59 C60 -1.5(17) . . . . ?
N58 C59 O59 Ru51 0.8(16) . . . . ?
C60 C59 O59 Ru51 -179.0(7) . . . . ?
C56 Ru51 O59 C59 -4.9(10) . . . . ?
C70 Ru51 O59 C59 98.0(10) . . . . ?
Cl52 Ru51 O59 C59 -169.3(13) . . . . ?
Cl51 Ru51 O59 C59 -106.7(10) . . . . ?
C59 N58 C61 C66 -173.6(10) . . . . ?
C57 N58 C61 C66 0.4(12) . . . . ?
C59 N58 C61 C62 7.7(19) . . . . ?
C57 N58 C61 C62 -178.3(12) . . . . ?
C66 C61 C62 C63 2(2) . . . . ?
N58 C61 C62 C63 -179.5(13) . . . . ?
C61 C62 C63 C64 -1(2) . . . . ?
C62 C63 C64 C65 0(2) . . . . ?
C63 C64 C65 C66 0(2) . . . . ?
C62 C61 C66 C65 -1.8(18) . . . . ?
N58 C61 C66 C65 179.3(10) . . . . ?
C62 C61 C66 C67 179.3(11) . . . . ?
N58 C61 C66 C67 0.4(13) . . . . ?
C64 C65 C66 C61 0.7(19) . . . . ?
C64 C65 C66 C67 179.3(13) . . . . ?
N58 C57 C67 C66 1.4(13) . . . . ?
C56 C57 C67 C66 -179.2(10) . . . . ?
C61 C66 C67 C57 -1.1(14) . . . . ?
C65 C66 C67 C57 -179.9(13) . . . . ?
C56 Ru51 C70 N74 -175.9(8) . . . . ?
O59 Ru51 C70 N74 94.9(9) . . . . ?
Cl52 Ru51 C70 N74 -77.7(8) . . . . ?
Cl51 Ru51 C70 N74 12.6(15) . . . . ?
C56 Ru51 C70 N71 18.8(11) . . . . ?
O59 Ru51 C70 N71 -70.3(11) . . . . ?
Cl52 Ru51 C70 N71 117.0(11) . . . . ?
Cl51 Ru51 C70 N71 -152.7(7) . . . . ?
N74 C70 N71 C81 174.0(10) . . . . ?
Ru51 C70 N71 C81 -19.2(17) . . . . ?
N74 C70 N71 C72 6.5(12) . . . . ?
Ru51 C70 N71 C72 173.2(9) . . . . ?
C70 N71 C72 C73 -11.2(13) . . . . ?
C81 N71 C72 C73 179.9(10) . . . . ?
N71 C72 C73 N74 10.6(11) . . . . ?
N71 C70 N74 C91 174.8(10) . . . . ?
Ru51 C70 N74 C91 5.8(15) . . . . ?
N71 C70 N74 C73 1.5(12) . . . . ?
Ru51 C70 N74 C73 -167.5(7) . . . . ?
C72 C73 N74 C70 -8.2(12) . . . . ?
C72 C73 N74 C91 178.0(10) . . . . ?
C70 N71 C81 C82 -78.8(14) . . . . ?
C72 N71 C81 C82 88.3(13) . . . . ?
C70 N71 C81 C86 106.2(12) . . . . ?
C72 N71 C81 C86 -86.7(13) . . . . ?
C86 C81 C82 C83 -2.1(17) . . . . ?
N71 C81 C82 C83 -176.8(10) . . . . ?
C86 C81 C82 C87 176.5(11) . . . . ?
N71 C81 C82 C87 1.9(16) . . . . ?
C81 C82 C83 C84 -1.2(18) . . . . ?
C87 C82 C83 C84 -179.8(12) . . . . ?
C82 C83 C84 C85 1.4(19) . . . . ?
C82 C83 C84 C88 -178.2(13) . . . . ?
C83 C84 C85 C86 1.7(19) . . . . ?
C88 C84 C85 C86 -178.7(12) . . . . ?
C84 C85 C86 C81 -4.7(18) . . . . ?
C84 C85 C86 C89 173.0(11) . . . . ?
C82 C81 C86 C85 5.0(16) . . . . ?
N71 C81 C86 C85 179.8(10) . . . . ?
C82 C81 C86 C89 -172.7(10) . . . . ?
N71 C81 C86 C89 2.2(15) . . . . ?
C70 N74 C91 C96 100.1(14) . . . . ?
C73 N74 C91 C96 -86.8(14) . . . . ?
C70 N74 C91 C92 -83.2(14) . . . . ?
C73 N74 C91 C92 89.9(13) . . . . ?
C96 C91 C92 C93 -2.5(19) . . . . ?
N74 C91 C92 C93 -179.1(11) . . . . ?
C96 C91 C92 C97 172.2(13) . . . . ?
N74 C91 C92 C97 -4.4(19) . . . . ?
C91 C92 C93 C94 0(2) . . . . ?
C97 C92 C93 C94 -175.3(16) . . . . ?
C92 C93 C94 C95 2(3) . . . . ?
C92 C93 C94 C98 176.0(16) . . . . ?
C93 C94 C95 C96 -1(2) . . . . ?
C98 C94 C95 C96 -174.9(16) . . . . ?
C92 C91 C96 C95 3.6(19) . . . . ?
N74 C91 C96 C95 -179.9(11) . . . . ?
C92 C91 C96 C99 -174.3(12) . . . . ?
N74 C91 C96 C99 2.2(18) . . . . ?
C94 C95 C96 C91 -2(2) . . . . ?
C94 C95 C96 C99 176.0(14) . . . . ?
